data_2200115
loop_
_publ_author_name
' Auhmani, A.'
'Kossareva, E.'
' Eljamili, H. '
'Reglier, M.'
'Pierrot, M.'
' Benharref, A.'

_publ_section_title
(1<i>S</i>,3<i>S</i>,8<i>R</i>,9<i>S</i>)-3,7,7,10-T\'etram\'ethyl-9-[(1<i>S</i>,3<i>S</i>,8<i>R</i>,9<i>S</i>)-3,7,7-trim\'ethyl-10-m\'ethyl\`enetricyclo[6,4,0,0^1,3^]dod\'ec-9-yloxy]tricyclo[6,4,0,0^1,3^]dod\'ec-10-\`ene
_journal_issue 2
_journal_name_full 'Acta Crystallographica Section E'
_journal_page_first o102
_journal_page_last o103
_journal_paper_doi 10.1107/S1600536800020547
_journal_volume 57
_journal_year 2001
_chemical_formula_moiety 'C32 H50 O'
_chemical_formula_sum 'C32 H50 O'
_chemical_formula_weight 450.75
_chemical_name_systematic
;
 ?
;
_space_group_IT_number 19
_symmetry_cell_setting orthorhombic
_symmetry_space_group_name_Hall 'P 2ac 2ab'
_symmetry_space_group_name_H-M 'P 21 21 21'
_cell_angle_alpha 90.000
_cell_angle_beta 90.000
_cell_angle_gamma 90.000
_cell_formula_units_Z 4
_cell_length_a 8.7475(2)
_cell_length_b 15.5530(10)
_cell_length_c 20.3590(10)
_cell_measurement_reflns_used 18475
_cell_measurement_temperature 298
_cell_measurement_theta_max 25.6
_cell_measurement_theta_min 1.0
_cell_volume 2769.8(2)
_computing_data_collection 'KappaCCD Reference Manual(Nonius, 1998)'
_computing_data_reduction 'DENZO and SCALEPAK (Otwinowski & Minor, 1997)'
_computing_molecular_graphics 'ORTEPII (Johnson, 1976)'
_computing_publication_material maXus
_computing_structure_refinement 'maXus (Mackay et al., 1999)'
_computing_structure_solution 'SIR92 (Altomare et al., 1994)'
_diffrn_measurement_device KappaCCD
_diffrn_measurement_method \f
_diffrn_radiation_source 'fine-focus sealed tube'
_diffrn_radiation_type ' MoK\a'
_diffrn_reflns_av_R_equivalents .074
_diffrn_reflns_limit_h_max 9
_diffrn_reflns_limit_h_min 0
_diffrn_reflns_limit_k_max 19
_diffrn_reflns_limit_k_min 0
_diffrn_reflns_limit_l_max 25
_diffrn_reflns_limit_l_min 0
_diffrn_reflns_number 3021
_diffrn_reflns_theta_max 25.6
_exptl_absorpt_coefficient_mu .06
_exptl_absorpt_correction_type none
_exptl_crystal_colour Colourless
_exptl_crystal_density_diffrn 1.081
_exptl_crystal_density_method 'not measured'
_exptl_crystal_description Cube
_exptl_crystal_F_000 1040
_exptl_crystal_size_max .30
_exptl_crystal_size_mid .25
_exptl_crystal_size_min .20
_refine_diff_density_max .28
_refine_diff_density_min -.24
_refine_ls_abs_structure_details
;
;
_refine_ls_extinction_method none
_refine_ls_goodness_of_fit_all 2.12
_refine_ls_goodness_of_fit_ref 1.87
_refine_ls_hydrogen_treatment noref
_refine_ls_matrix_type full
_refine_ls_number_parameters 303
_refine_ls_number_reflns 2673
_refine_ls_R_factor_all .098
_refine_ls_R_factor_gt .086
_refine_ls_shift/su_max .010
_refine_ls_shift/su_mean .002
_refine_ls_structure_factor_coef F^2^
_refine_ls_weighting_details ' w = 1 / (\s^2^(Fo^2^) + 0.03Fo^2^)'
_refine_ls_weighting_scheme sigma
_refine_ls_wR_factor_all .060
_refine_ls_wR_factor_ref .051
_reflns_number_gt 2673
_reflns_number_total 2912
_reflns_threshold_expression I>2\s(I)
_cod_data_source_file cf6019.cif
_cod_data_source_block I
_cod_depositor_comments
;
The following automatic conversions were performed:
'_symmetry_cell_setting' value 'Orthorhombic' changed to 'orthorhombic'
according to '/home/saulius/struct/CIF-dictionaries/cif_core.dic'
dictionary named 'cif_core.dic' version 2.4.1 from 2010-06-29.

Automatic conversion script
Id: cif_fix_enum 1527 2010-12-29 10:47:43Z saulius 

The following automatic conversions were performed:

'_atom_site_adp_type' tag value 'Uij' was replaced with 'Uani' value
33 times.

Automatic conversion script
Id: cif_fix_values 1646 2011-03-28 12:23:43Z adriana 

The following automatic conversions were performed:

'_symmetry_cell_setting' value 'Orthorhombic' changed to
'orthorhombic' according to
/home/saulius/struct/CIF-dictionaries/cif_core.dic dictionary named
'cif_core.dic' version 2.4.1 from 2010-06-29.

Automatic conversion script
Id: cif_fix_values 1715 2011-07-08 13:25:40Z adriana 
;
_cod_original_formula_sum ' C32 H50 O'
_cod_database_code 2200115
_cod_database_fobs_code 2200115

loop_
_symmetry_equiv_pos_as_xyz
+X,+Y,+Z
'-X+ 1/2,-Y,+Z+ 1/2'
'+X+ 1/2,-Y+ 1/2,-Z'
'-X,+Y+ 1/2,-Z+ 1/2'

loop_
_atom_site_label
_atom_site_fract_x
_atom_site_fract_y
_atom_site_fract_z
_atom_site_U_iso_or_equiv
_atom_site_adp_type
_atom_site_occupancy
O17 -.73534(6) -.14529(3) -.40254(3) .0341(3) Uani 1.00
C1 -.81694(10) -.18121(5) -.34712(4) .0341(5) Uani 1.00
C2 -.89274(10) -.11204(6) -.30839(4) .0411(5) Uani 1.00
C3 -.78976(12) -.05270(6) -.27318(5) .0567(6) Uani 1.00
C4 -.67685(11) -.10328(5) -.22942(4) .0459(5) Uani 1.00
C5 -.59038(9) -.16894(5) -.27103(4) .0340(5) Uani 1.00
C6 -.69441(9) -.23089(5) -.30846(4) .0303(4) Uani 1.00
C7 -.75620(13) -.30778(6) -.26621(5) .0510(6) Uani 1.00
C8 -.64418(15) -.33300(7) -.21224(5) .0734(8) Uani 1.00
C9 -.48146(15) -.35818(7) -.22953(6) .0799(8) Uani 1.00
C10 -.39596(11) -.29190(7) -.26973(5) .0664(7) Uani 1.00
C11 -.43368(10) -.19973(6) -.25141(4) .0477(6) Uani 1.00
C12 -.45104(10) -.13566(6) -.30738(5) .0493(6) Uani 1.00
C13 -.36189(12) -.17081(7) -.18793(5) .0737(7) Uani 1.00
C14 -.91127(15) -.29167(8) -.23357(7) .0988(9) Uani 1.00
C15 -.77479(18) -.38501(7) -.31241(6) .1053(10) Uani 1.00
C16 -1.04497(13) -.10479(7) -.30752(6) .0709(7) Uani 1.00
C18 -.82963(10) -.11611(5) -.45675(4) .0381(5) Uani 1.00
C19 -.79671(11) -.17409(5) -.51411(4) .0475(6) Uani 1.00
C20 -.71738(11) -.14999(6) -.56487(4) .0484(6) Uani 1.00
C21 -.65299(12) -.06238(6) -.57469(4) .0505(6) Uani 1.00
C22 -.64922(11) -.01263(5) -.51085(4) .0389(5) Uani 1.00
C23 -.79311(10) -.02068(5) -.47017(4) .0414(5) Uani 1.00
C24 -.93145(12) .03401(7) -.49622(5) .0595(7) Uani 1.00
C25 -.87429(17) .11530(8) -.53165(6) .0836(9) Uani 1.00
C26 -.77153(19) .17864(7) -.49247(7) .1019(10) Uani 1.00
C27 -.62358(17) .13985(6) -.46391(5) .0825(8) Uani 1.00
C28 -.55882(12) .07073(6) -.50791(5) .0569(6) Uani 1.00
C29 -.49825(12) -.01039(6) -.47494(5) .0596(6) Uani 1.00
C30 -.47792(15) .10412(7) -.56977(6) .0857(8) Uani 1.00
C31 -1.02949(14) -.01519(9) -.54698(6) .0943(9) Uani 1.00
C32 -1.03830(17) .05483(9) -.43962(6) .1171(11) Uani 1.00
C33 -.85137(15) -.26657(6) -.50652(5) .0765(8) Uani 1.00
H1 -.89433 -.21920 -.36372 .0541 Uiso 1.00
H6 -.62660 -.25959 -.33836 .0503 Uiso 1.00
H18 -.93523 -.12141 -.44455 .0581 Uiso 1.00
H20 -.69648 -.18978 -.59976 .0684 Uiso 1.00
H23 -.77351 .00361 -.42767 .0614 Uiso 1.00
H3A -.73256 -.02100 -.30528 .0767 Uiso 1.00
H3B -.84835 -.01350 -.24688 .0767 Uiso 1.00
H4A -.73355 -.13178 -.19542 .0660 Uiso 1.00
H4B -.60465 -.06438 -.20992 .0660 Uiso 1.00
H8A -.69344 -.37997 -.19015 .0935 Uiso 1.00
H8B -.64263 -.28365 -.18392 .0935 Uiso 1.00
H9A -.48782 -.41166 -.25292 .0999 Uiso 1.00
H9B -.42882 -.36701 -.18871 .0999 Uiso 1.00
H10A -.42186 -.29830 -.31533 .0864 Uiso 1.00
H10B -.28810 -.30030 -.26410 .0860 Uiso 1.00
H12A -.40904 -.15876 -.34718 .0694 Uiso 1.00
H12B -.39744 -.08396 -.29588 .0694 Uiso 1.00
H13A -.39269 -.11251 -.17974 .0938 Uiso 1.00
H13B -.39379 -.20651 -.15203 .0938 Uiso 1.00
H13C -.25270 -.17330 -.19210 .0940 Uiso 1.00
H14A -.90197 -.24387 -.20397 .1191 Uiso 1.00
H14B -.98547 -.27837 -.26677 .1191 Uiso 1.00
H14C -.94357 -.34167 -.20967 .1191 Uiso 1.00
H15A -.67839 -.39681 -.33311 .1254 Uiso 1.00
H15B -.80759 -.43461 -.28821 .1254 Uiso 1.00
H15C -.84951 -.37141 -.34541 .1254 Uiso 1.00
H16A -1.10617 -.14649 -.33024 .0910 Uiso 1.00
H16B -1.09317 -.05829 -.28442 .0910 Uiso 1.00
H21A -.55079 -.06698 -.59149 .0705 Uiso 1.00
H21B -.71549 -.03178 -.60569 .0705 Uiso 1.00
H25A -.96606 .14441 -.54484 .1037 Uiso 1.00
H25B -.82151 .09465 -.56986 .1037 Uiso 1.00
H26A -.74493 .22504 -.52147 .1219 Uiso 1.00
H26B -.83373 .20024 -.45727 .1219 Uiso 1.00
H27A -.64578 .11415 -.42211 .1026 Uiso 1.00
H27B -.54748 .18375 -.45851 .1026 Uiso 1.00
H29A -.48582 .00051 -.42884 .0797 Uiso 1.00
H29B -.40115 -.02509 -.49384 .0797 Uiso 1.00
H30A -.52952 .15462 -.58537 .1057 Uiso 1.00
H30B -.37382 .11812 -.55948 .1057 Uiso 1.00
H30C -.48002 .06062 -.60317 .1057 Uiso 1.00
H31A -.96728 -.02999 -.58418 .1143 Uiso 1.00
H31B -1.06878 -.06669 -.52718 .1143 Uiso 1.00
H31C -1.11298 .02031 -.56108 .1143 Uiso 1.00
H32A -.98109 .08573 -.40702 .1372 Uiso 1.00
H32B -1.12170 .08971 -.45471 .1372 Uiso 1.00
H32C -1.07749 .00273 -.42082 .1372 Uiso 1.00
H33A -.82507 -.29957 -.54472 .0965 Uiso 1.00
H33B -.80188 -.29067 -.46862 .0965 Uiso 1.00
H33C -.96018 -.26777 -.50032 .0965 Uiso 1.00

loop_
_atom_site_aniso_label
_atom_site_aniso_U_11
_atom_site_aniso_U_22
_atom_site_aniso_U_33
_atom_site_aniso_U_12
_atom_site_aniso_U_13
_atom_site_aniso_U_23
O17 .0275(3) .0456(3) .0292(3) .0012(3) -.0022(3) .0066(3)
C1 .0309(5) .0384(5) .0329(5) -.0077(4) -.0014(4) .0059(4)
C2 .0329(6) .0495(6) .0410(5) .0073(5) .0048(4) .0017(5)
C3 .0643(8) .0458(5) .0600(7) .0148(5) .0032(6) -.0111(5)
C4 .0517(6) .0482(5) .0379(5) -.0028(5) -.0039(5) -.0113(4)
C5 .0353(5) .0420(5) .0248(4) -.0018(4) -.0008(4) .0051(4)
C6 .0304(5) .0339(4) .0266(4) .0013(4) .0028(4) -.0009(4)
C7 .0628(7) .0405(5) .0498(6) -.0070(5) -.0061(5) .0146(5)
C8 .0887(9) .0699(7) .0616(7) .0041(7) .0012(6) .0347(6)
C9 .0977(10) .0764(8) .0657(8) .0286(7) -.0144(7) .0150(7)
C10 .0468(7) .1031(9) .0494(6) .0355(6) .0019(5) .0087(6)
C11 .0355(6) .0772(7) .0304(5) .0001(5) -.0031(4) .0026(5)
C12 .0292(5) .0744(7) .0443(5) -.0092(5) -.0037(4) .0023(5)
C13 .0529(7) .1169(9) .0514(6) .0031(7) -.0221(5) .0014(6)
C14 .0816(10) .1050(10) .1099(11) -.0058(8) .0401(8) .0562(8)
C15 .1792(15) .0529(7) .0838(9) -.0324(9) -.0219(10) .0061(6)
C16 .0592(8) .0759(8) .0776(8) .0120(6) .0143(7) -.0036(6)
C18 .0320(5) .0500(5) .0322(5) .0013(4) -.0057(4) .0081(4)
C19 .0603(7) .0458(5) .0364(5) -.0076(5) -.0180(5) -.0013(5)
C20 .0642(7) .0436(5) .0374(5) -.0019(5) -.0021(5) -.0092(5)
C21 .0539(6) .0551(6) .0423(5) .0033(5) .0119(5) .0007(5)
C22 .0476(6) .0299(5) .0391(5) .0002(4) -.0047(5) -.0016(4)
C23 .0554(7) .0409(5) .0279(5) .0142(5) -.0083(4) -.0019(4)
C24 .0591(7) .0740(7) .0454(6) .0346(6) .0024(5) .0179(6)
C25 .1130(11) .0746(8) .0633(8) .0553(9) -.0070(8) .0163(7)
C26 .1703(14) .0416(6) .0938(10) .0388(8) .0010(10) .0041(7)
C27 .1468(13) .0348(6) .0658(7) -.0115(7) -.0225(8) .0008(5)
C28 .0722(7) .0454(6) .0532(6) -.0075(6) -.0105(6) .0111(5)
C29 .0568(7) .0490(6) .0730(8) -.0081(5) -.0204(6) .0107(6)
C30 .0953(10) .0659(8) .0958(9) -.0219(7) .0050(8) .0279(7)
C31 .0543(9) .1506(13) .0780(9) .0262(8) -.0079(7) .0356(8)
C32 .1277(13) .1332(11) .0905(10) .0972(10) .0380(9) .0356(9)
C33 .0996(9) .0641(7) .0658(7) -.0394(7) -.0031(7) -.0063(6)

loop_
_atom_type_symbol
_atom_type_description
_atom_type_scat_dispersion_real
_atom_type_scat_dispersion_imag
_atom_type_scat_source
'C ' 'C ' .0033 .0016 'Waasmaier & Kirfel, 1995'
'H ' 'H ' .0000 .0000 'Waasmaier & Kirfel, 1995'
'O ' 'O ' .0106 .0060 'Waasmaier & Kirfel, 1995'

loop_
_diffrn_radiation_wavelength
.71073

loop_
_geom_angle_atom_site_label_1
_geom_angle_atom_site_label_2
_geom_angle_atom_site_label_3
_geom_angle
C1 O17 C18 115.68(6)
O17 C1 C2 110.69(7)
O17 C1 C6 104.43(6)
C2 C1 C6 113.71(7)
C1 C2 C3 115.92(8)
C1 C2 C16 120.77(9)
C3 C2 C16 123.30(9)
C2 C3 C4 110.60(7)
C3 C4 C5 109.71(7)
C4 C5 C6 113.77(7)
C4 C5 C11 121.09(7)
C4 C5 C12 116.13(7)
C6 C5 C11 118.27(7)
C6 C5 C12 116.75(7)
C11 C5 C12 60.43(5)
C1 C6 C5 110.69(6)
C1 C6 C7 115.05(7)
C5 C6 C7 114.34(7)
C6 C7 C8 111.71(8)
C6 C7 C14 114.74(8)
C6 C7 C15 107.29(8)
C8 C7 C14 107.39(9)
C8 C7 C15 107.98(9)
C14 C7 C15 107.47(10)
C7 C8 C9 120.16(10)
C8 C9 C10 114.39(9)
C9 C10 C11 113.77(8)
C5 C11 C10 115.66(8)
C5 C11 C12 60.14(5)
C5 C11 C13 120.82(8)
C10 C11 C12 117.15(8)
C10 C11 C13 113.74(8)
C12 C11 C13 119.26(8)
C5 C12 C11 59.42(5)
O17 C18 C19 107.13(7)
O17 C18 C23 108.54(6)
C19 C18 C23 113.57(7)
C18 C19 C20 123.15(8)
C18 C19 C33 115.29(8)
C20 C19 C33 121.36(8)
C19 C20 C21 124.96(8)
C20 C21 C22 111.17(7)
C21 C22 C23 114.21(7)
C21 C22 C28 118.78(8)
C21 C22 C29 116.54(8)
C23 C22 C28 118.83(7)
C23 C22 C29 117.71(7)
C28 C22 C29 60.40(6)
C18 C23 C22 110.43(7)
C18 C23 C24 114.90(8)
C22 C23 C24 114.30(7)
C23 C24 C25 110.65(9)
C23 C24 C31 112.64(8)
C23 C24 C32 109.47(8)
C25 C24 C31 105.88(9)
C25 C24 C32 112.36(9)
C31 C24 C32 105.74(11)
C24 C25 C26 117.91(10)
C25 C26 C27 115.54(8)
C26 C27 C28 111.71(10)
C22 C28 C27 115.83(9)
C22 C28 C29 59.48(6)
C22 C28 C30 119.74(8)
C27 C28 C29 117.30(8)
C27 C28 C30 114.76(8)
C29 C28 C30 118.75(10)
C22 C29 C28 60.12(6)

loop_
_geom_bond_atom_site_label_1
_geom_bond_atom_site_label_2
_geom_bond_site_symmetry_1
_geom_bond_site_symmetry_2
_geom_bond_distance
_geom_bond_publ_flag
O17 C1 . . 1.4472(9) ?
O17 C18 . . 1.4507(9) ?
C1 C2 . . 1.4895(11) ?
C1 C6 . . 1.5380(11) ?
C2 C3 . . 1.4756(12) ?
C2 C16 . . 1.3366(13) ?
C3 C4 . . 1.5454(12) ?
C4 C5 . . 1.5273(11) ?
C5 C6 . . 1.5289(11) ?
C5 C11 . . 1.5059(12) ?
C5 C12 . . 1.5170(11) ?
C6 C7 . . 1.5691(11) ?
C7 C8 . . 1.5237(14) ?
C7 C14 . . 1.531(2) ?
C7 C15 . . 1.5343(14) ?
C8 C9 . . 1.518(2) ?
C9 C10 . . 1.5139(15) ?
C10 C11 . . 1.5175(13) ?
C11 C12 . . 1.5214(12) ?
C11 C13 . . 1.5055(12) ?
C18 C19 . . 1.5033(11) ?
C18 C23 . . 1.5426(10) ?
C19 C20 . . 1.2999(12) ?
C19 C33 . . 1.5237(12) ?
C20 C21 . . 1.4878(12) ?
C21 C22 . . 1.5130(12) ?
C22 C23 . . 1.5119(12) ?
C22 C28 . . 1.5198(12) ?
C22 C29 . . 1.5100(13) ?
C23 C24 . . 1.5714(11) ?
C24 C25 . . 1.539(2) ?
C24 C31 . . 1.546(2) ?
C24 C32 . . 1.5187(14) ?
C25 C26 . . 1.554(2) ?
C26 C27 . . 1.542(2) ?
C27 C28 . . 1.5096(14) ?
C28 C29 . . 1.5240(12) ?
C28 C30 . . 1.5354(14) ?

loop_
_cod_related_entry_id
_cod_related_entry_database
_cod_related_entry_code
1 ChemSpider 24730968
